data_1560115
loop_
_publ_author_name
'Amarante, Tatiana R.'
'Neves, Patr\'icia'
'Almeida Paz, Filipe A.'
'Gomes, Ana C.'
'Pillinger, Martyn'
'Valente, Anabela A.'
'Gon\,calves, Isabel S.'

_publ_section_title
;
 Heterogeneous catalysis with an organic--inorganic hybrid based on MoO3
 chains decorated with 2,2&#x2032;-biimidazole ligands
;
_journal_issue 6
_journal_name_full 'Catalysis Science &amp; Technology'
_journal_page_first 2214
_journal_page_last 2228
_journal_paper_doi 10.1039/D1CY00055A
_journal_volume 11
_journal_year 2021
_chemical_formula_moiety 'C6 H8 Mo N4 O3, H2 O'
_chemical_formula_sum 'C6 H8 Mo N4 O4'
_chemical_formula_weight 296.10
_space_group_crystal_system orthorhombic
_space_group_IT_number 36
_space_group_name_Hall 'C 2c -2'
_space_group_name_H-M_alt 'C m c 21'
_atom_sites_solution_hydrogens geom
_audit_creation_date '22 November 2019'
_audit_creation_method 'SHELXL-2018/3, manual editing plus enCIFer'
_audit_update_record
;
2019-11-22 deposited with the CCDC.	2021-01-18 downloaded from the CCDC.
;
_cell_angle_alpha 90
_cell_angle_beta 90
_cell_angle_gamma 90
_cell_formula_units_Z 4
_cell_length_a 18.363(5)
_cell_length_b 3.8300(9)
_cell_length_c 14.745(3)
_cell_measurement_reflns_used 2780
_cell_measurement_temperature 150(2)
_cell_measurement_theta_max 25.14
_cell_measurement_theta_min 3.54
_cell_volume 1037.0(4)
_computing_cell_refinement 'SAINT V8.37a   (Bruker, 2015)'
_computing_data_collection 'APEX3 2016.9-0 (Bruker, 2016)'
_computing_data_reduction 'SAINT V8.37a   (Bruker, 2015)'
_computing_molecular_graphics 'DIAMOND (Brandenburg, 1999)'
_computing_publication_material 'SHELXL-2018/3 (Sheldrick, 2015b)'
_computing_structure_refinement 'SHELXL-2018/3 (Sheldrick, 2015b)'
_computing_structure_solution 'SHELXT 2014/5 (Sheldrick, 2015a)'
_diffrn_ambient_temperature 150(2)
_diffrn_detector_area_resol_mean 10.4167
_diffrn_measured_fraction_theta_full 0.994
_diffrn_measured_fraction_theta_max 0.994
_diffrn_measurement_device_type 'Bruker D8 QUEST '
_diffrn_measurement_method '\w / \f scans'
_diffrn_radiation_monochromator 'Multi-layer X-ray mirror'
_diffrn_radiation_source 'Sealed tube'
_diffrn_radiation_type MoK\a
_diffrn_radiation_wavelength 0.71073
_diffrn_reflns_av_R_equivalents 0.0972
_diffrn_reflns_av_unetI/netI 0.0808
_diffrn_reflns_Laue_measured_fraction_full 0.994
_diffrn_reflns_Laue_measured_fraction_max 0.994
_diffrn_reflns_limit_h_max 21
_diffrn_reflns_limit_h_min -22
_diffrn_reflns_limit_k_max 4
_diffrn_reflns_limit_k_min -4
_diffrn_reflns_limit_l_max 17
_diffrn_reflns_limit_l_min -17
_diffrn_reflns_number 5653
_diffrn_reflns_point_group_measured_fraction_full 0.988
_diffrn_reflns_point_group_measured_fraction_max 0.986
_diffrn_reflns_theta_full 25.242
_diffrn_reflns_theta_max 25.337
_diffrn_reflns_theta_min 3.544
_diffrn_standards_number 0
_exptl_absorpt_coefficient_mu 1.266
_exptl_absorpt_correction_type multi-scan
_exptl_absorpt_process_details
; 
  SADABS-2016/2
  Reference: Krause, L., Herbst-Irmer, R., Sheldrick G.M. & Stalke D.,
  J. Appl. Cryst. 48 (2015) 3-10.
;
_exptl_crystal_colour Colourless
_exptl_crystal_density_diffrn 1.897
_exptl_crystal_description Plate
_exptl_crystal_F_000 584
_exptl_crystal_size_max 0.100
_exptl_crystal_size_mid 0.040
_exptl_crystal_size_min 0.010
_exptl_transmission_factor_max 0.1480
_exptl_transmission_factor_min 0.0819
_refine_diff_density_max 0.999
_refine_diff_density_min -0.746
_refine_diff_density_rms 0.148
_refine_ls_abs_structure_details
;
 Refined as an inversion twin.
;
_refine_ls_abs_structure_Flack 0.2(3)
_refine_ls_extinction_method none
_refine_ls_goodness_of_fit_ref 1.188
_refine_ls_hydrogen_treatment constr
_refine_ls_matrix_type full
_refine_ls_number_parameters 76
_refine_ls_number_reflns 966
_refine_ls_number_restraints 50
_refine_ls_restrained_S_all 1.159
_refine_ls_R_factor_all 0.1075
_refine_ls_R_factor_gt 0.0574
_refine_ls_shift/su_max 0.000
_refine_ls_shift/su_mean 0.000
_refine_ls_structure_factor_coef Fsqd
_refine_ls_weighting_details 'w=1/[\s^2^(Fo^2^)+(0.0644P)^2^+1.0332P] where P=(Fo^2^+2Fc^2^)/3'
_refine_ls_weighting_scheme calc
_refine_ls_wR_factor_gt 0.1230
_refine_ls_wR_factor_ref 0.1405
_reflns_Friedel_coverage 0.894
_reflns_Friedel_fraction_full 0.981
_reflns_Friedel_fraction_max 0.976
_reflns_number_gt 664
_reflns_number_total 966
_reflns_threshold_expression 'I > 2\s(I)'
_cod_data_source_file d1cy00055a1.cif
_cod_data_source_block 1
_cod_depositor_comments 'Adding full bibliography for 1560115.cif.'
_cod_database_code 1560115
_shelx_shelxl_version_number 2018/3
_shelx_space_group_comment
;
The symmetry employed for this shelxl refinement is uniquely defined
by the following loop, which should always be used as a source of
symmetry information in preference to the above space-group names.
They are only intended as comments.
;
_shelx_estimated_absorpt_t_min 0.884
_shelx_estimated_absorpt_t_max 0.987
_exptl_absorpt_special_details
;
?
;

loop_
_space_group_symop_operation_xyz
'x, y, z'
'-x, -y, z+1/2'
'x, -y, z+1/2'
'-x, y, z'
'x+1/2, y+1/2, z'
'-x+1/2, -y+1/2, z+1/2'
'x+1/2, -y+1/2, z+1/2'
'-x+1/2, y+1/2, z'

loop_
_atom_site_label
_atom_site_type_symbol
_atom_site_fract_x
_atom_site_fract_y
_atom_site_fract_z
_atom_site_U_iso_or_equiv
_atom_site_adp_type
_atom_site_occupancy
_atom_site_site_symmetry_order
_atom_site_calc_flag
_atom_site_refinement_flags_posn
_atom_site_refinement_flags_adp
_atom_site_refinement_flags_occupancy
_atom_site_disorder_assembly
_atom_site_disorder_group
Mo1 Mo 0.000000 0.1636(4) 0.51415(2) 0.0490(7) Uani 1 2 d S T P . .
O1 O 0.000000 0.721(3) 0.5352(14) 0.058(6) Uani 1 2 d S T P . .
O2 O 0.0751(6) 0.222(3) 0.4427(10) 0.053(3) Uani 1 1 d . . . . .
N1 N 0.0725(10) 0.249(4) 0.6433(13) 0.053(4) Uani 1 1 d . . . . .
C1 C 0.0383(9) 0.341(4) 0.7148(11) 0.048(4) Uani 1 1 d . . . . .
N3 N 0.0881(8) 0.429(3) 0.7781(13) 0.056(4) Uani 1 1 d . . . . .
H3 H 0.077605 0.500777 0.833232 0.067 Uiso 1 1 calc R U . . .
C2 C 0.1583(11) 0.391(4) 0.7439(15) 0.063(4) Uani 1 1 d . . . . .
H2 H 0.203509 0.433756 0.773189 0.075 Uiso 1 1 calc R U . . .
C3 C 0.1457(11) 0.275(4) 0.6573(16) 0.062(4) Uani 1 1 d . . . . .
H3A H 0.182261 0.221144 0.613869 0.074 Uiso 1 1 calc R U . . .
O1W O 0.217(5) -0.11(2) 0.467(5) 0.12(3) Uiso 0.25 1 d . . P . .
O2W O 0.220(4) 0.12(2) 0.433(5) 0.12(2) Uiso 0.25 1 d . . P . .

loop_
_atom_site_aniso_label
_atom_site_aniso_U_11
_atom_site_aniso_U_22
_atom_site_aniso_U_33
_atom_site_aniso_U_23
_atom_site_aniso_U_13
_atom_site_aniso_U_12
Mo1 0.0636(13) 0.0129(7) 0.0705(13) 0.0018(18) 0.000 0.000
O1 0.083(10) 0.009(6) 0.08(2) -0.003(7) 0.000 0.000
O2 0.054(8) 0.035(6) 0.069(9) 0.013(7) 0.024(8) -0.008(5)
N1 0.066(8) 0.025(8) 0.069(9) -0.005(8) 0.002(8) 0.005(6)
C1 0.063(8) 0.023(7) 0.058(9) 0.000(7) 0.001(6) 0.000(7)
N3 0.071(8) 0.019(9) 0.078(11) -0.005(8) -0.009(7) 0.003(6)
C2 0.063(8) 0.035(10) 0.091(12) 0.006(8) -0.006(8) -0.002(7)
C3 0.062(8) 0.034(10) 0.090(11) 0.002(8) 0.005(9) 0.002(8)

loop_
_atom_type_symbol
_atom_type_description
_atom_type_scat_dispersion_real
_atom_type_scat_dispersion_imag
_atom_type_scat_source
C C 0.0033 0.0016 'International Tables Vol C Tables 4.2.6.8 and 6.1.1.4'
H H 0.0000 0.0000 'International Tables Vol C Tables 4.2.6.8 and 6.1.1.4'
N N 0.0061 0.0033 'International Tables Vol C Tables 4.2.6.8 and 6.1.1.4'
O O 0.0106 0.0060 'International Tables Vol C Tables 4.2.6.8 and 6.1.1.4'
Mo Mo -1.6832 0.6857 'International Tables Vol C Tables 4.2.6.8 and 6.1.1.4'

loop_
_geom_angle_atom_site_label_1
_geom_angle_atom_site_label_2
_geom_angle_atom_site_label_3
_geom_angle
_geom_angle_site_symmetry_1
_geom_angle_site_symmetry_3
_geom_angle_publ_flag
O1 Mo1 O2 103.5(6) 1_545 . ?
O1 Mo1 O2 103.5(6) 1_545 4 ?
O2 Mo1 O2 104.0(10) . 4 ?
O1 Mo1 O1 161.3(12) 1_545 . ?
O2 Mo1 O1 87.8(5) . . ?
O2 Mo1 O1 87.8(5) 4 . ?
O1 Mo1 N1 89.5(7) 1_545 4 ?
O2 Mo1 N1 156.6(6) . 4 ?
O2 Mo1 N1 91.4(7) 4 4 ?
O1 Mo1 N1 75.2(6) . 4 ?
O1 Mo1 N1 89.5(7) 1_545 . ?
O2 Mo1 N1 91.4(7) . . ?
O2 Mo1 N1 156.6(6) 4 . ?
O1 Mo1 N1 75.2(6) . . ?
N1 Mo1 N1 69.1(9) 4 . ?
Mo1 O1 Mo1 161.3(12) 1_565 . ?
C1 N1 C3 109.9(17) . . ?
C1 N1 Mo1 115.4(13) . . ?
C3 N1 Mo1 133.8(14) . . ?
N1 C1 N3 107.8(17) . . ?
N1 C1 C1 119.5(12) . 4 ?
N3 C1 C1 132.7(10) . 4 ?
C1 N3 C2 110.6(18) . . ?
C1 N3 H3 124.7 . . ?
C2 N3 H3 124.7 . . ?
C3 C2 N3 102.4(18) . . ?
C3 C2 H2 128.8 . . ?
N3 C2 H2 128.8 . . ?
N1 C3 C2 109.3(19) . . ?
N1 C3 H3A 125.3 . . ?
C2 C3 H3A 125.3 . . ?
O2W O1W O2W 112(8) . 8_545 ?
O1W O2W O1W 116(9) . 8 ?

loop_
_geom_bond_atom_site_label_1
_geom_bond_atom_site_label_2
_geom_bond_distance
_geom_bond_site_symmetry_2
_geom_bond_publ_flag
Mo1 O1 1.722(13) 1_545 ?
Mo1 O2 1.750(11) . ?
Mo1 O2 1.750(11) 4 ?
Mo1 O1 2.158(12) . ?
Mo1 N1 2.346(19) 4 ?
Mo1 N1 2.346(19) . ?
N1 C1 1.28(2) . ?
N1 C3 1.36(3) . ?
C1 N3 1.35(2) . ?
C1 C1 1.40(3) 4 ?
N3 C2 1.39(2) . ?
N3 H3 0.8800 . ?
C2 C3 1.37(3) . ?
C2 H2 0.9500 . ?
C3 H3A 0.9500 . ?
O1W O2W 0.99(9) . ?
O1W O2W 1.65(10) 8_545 ?

loop_
_geom_hbond_atom_site_label_D
_geom_hbond_atom_site_label_H
_geom_hbond_atom_site_label_A
_geom_hbond_distance_DH
_geom_hbond_distance_HA
_geom_hbond_distance_DA
_geom_hbond_angle_DHA
_geom_hbond_site_symmetry_A
_geom_hbond_publ_flag
N3 H3 O2 0.88 1.93 2.78(2) 161.6 3_565 yes
C3 H3A O1W 0.95 2.59 3.43(8) 147.7 . yes

loop_
_geom_torsion_atom_site_label_1
_geom_torsion_atom_site_label_2
_geom_torsion_atom_site_label_3
_geom_torsion_atom_site_label_4
_geom_torsion
_geom_torsion_site_symmetry_1
_geom_torsion_site_symmetry_2
_geom_torsion_site_symmetry_3
_geom_torsion_site_symmetry_4
_geom_torsion_publ_flag
C3 N1 C1 N3 -0.1(18) . . . . ?
Mo1 N1 C1 N3 -171.0(9) . . . . ?
C3 N1 C1 C1 178.7(9) . . . 4 ?
Mo1 N1 C1 C1 7.9(13) . . . 4 ?
N1 C1 N3 C2 0.1(18) . . . . ?
C1 C1 N3 C2 -178.5(8) 4 . . . ?
C1 N3 C2 C3 0.0(18) . . . . ?
C1 N1 C3 C2 0(2) . . . . ?
Mo1 N1 C3 C2 168.6(12) . . . . ?
N3 C2 C3 N1 0.0(19) . . . . ?
O2W O1W O2W O1W -79(13) 8_545 . . 8 ?
